data_4336355
loop_
_publ_author_name
'Jia Li'
'Bao Li'
'Peng Huang'
'Hai-Yan Shi'
'Rong-Bin Huang'
'Lan-Sun Zheng'
'Jun Tao'

_publ_contact_author_address
;
Department of Chemistry
Xiamen University
Xiamen 361005
P. R. China
;
_publ_contact_author_email taojun@xmu.edu.cn
_publ_contact_author_name 'Prof. Jun Tao'
_publ_contact_author_phone 86-592-2188138
_publ_section_title
;
 Four Coordination Polymers Based on Identical Eight-Connected
 Heptanuclear Clusters: Spin Canting, Spin Glass, Antiferromagnetism, and
 Gas Adsorption
;
_journal_name_full 'Inorganic Chemistry'
_journal_page_first 11573
_journal_page_last 11579
_journal_paper_doi 10.1021/ic401912k
_journal_volume 52
_journal_year 2013
_chemical_formula_sum 'C66 H40 Co7 N4 O28'
_chemical_formula_weight 1749.53
_chemical_name_systematic
;
 ?
;
_space_group_crystal_system monoclinic
_space_group_IT_number 13
_space_group_name_Hall '-P 2yac'
_space_group_name_H-M_alt 'P 1 2/n 1'
_symmetry_space_group_name_Hall '-P 2yac'
_symmetry_space_group_name_H-M 'P 1 2/n 1'
_atom_sites_solution_hydrogens geom
_audit_creation_method SHELXL-2013
_cell_angle_alpha 90
_cell_angle_beta 103.322(6)
_cell_angle_gamma 90
_cell_formula_units_Z 2
_cell_length_a 13.7453(8)
_cell_length_b 13.1307(5)
_cell_length_c 20.5544(11)
_cell_measurement_temperature 173(2)
_cell_volume 3609.9(3)
_computing_cell_refinement 'CrysAlisPro, Agilent Technologies.'
_computing_data_collection 'CrysAlisPro, Agilent Technologies.'
_computing_data_reduction 'CrysAlisPro, Agilent Technologies.'
_computing_structure_refinement 'SHELXL-2013 (Sheldrick, 2013)'
_computing_structure_solution 'SHELXS-97 (Sheldrick, 1990)'
_diffrn_ambient_temperature 173(2)
_diffrn_measured_fraction_theta_full 0.847
_diffrn_measured_fraction_theta_max 0.997
_diffrn_radiation_type MoK\a
_diffrn_radiation_wavelength 0.71073
_diffrn_reflns_av_R_equivalents 0.0525
_diffrn_reflns_av_unetI/netI 0.0565
_diffrn_reflns_Laue_measured_fraction_full 0.847
_diffrn_reflns_Laue_measured_fraction_max 0.997
_diffrn_reflns_limit_h_max 14
_diffrn_reflns_limit_h_min -15
_diffrn_reflns_limit_k_max 14
_diffrn_reflns_limit_k_min -14
_diffrn_reflns_limit_l_max 23
_diffrn_reflns_limit_l_min -23
_diffrn_reflns_number 17354
_diffrn_reflns_point_group_measured_fraction_full 0.847
_diffrn_reflns_point_group_measured_fraction_max 0.997
_diffrn_reflns_theta_full 25.242
_diffrn_reflns_theta_max 23.816
_diffrn_reflns_theta_min 3.361
_exptl_absorpt_coefficient_mu 1.653
_exptl_crystal_density_diffrn 1.610
_exptl_crystal_F_000 1754
_refine_diff_density_max 1.648
_refine_diff_density_min -1.500
_refine_diff_density_rms 0.118
_refine_ls_extinction_method none
_refine_ls_goodness_of_fit_ref 1.090
_refine_ls_hydrogen_treatment constr
_refine_ls_matrix_type full
_refine_ls_number_parameters 425
_refine_ls_number_reflns 5546
_refine_ls_number_restraints 48
_refine_ls_restrained_S_all 1.085
_refine_ls_R_factor_all 0.1112
_refine_ls_R_factor_gt 0.0896
_refine_ls_shift/su_max 0.000
_refine_ls_shift/su_mean 0.000
_refine_ls_structure_factor_coef Fsqd
_refine_ls_weighting_details
;
 w=1/[\s^2^(Fo^2^)+(0.0383P)^2^+45.2832P]
 where P=(Fo^2^+2Fc^2^)/3
;
_refine_ls_weighting_scheme calc
_refine_ls_wR_factor_gt 0.1891
_refine_ls_wR_factor_ref 0.1996
_reflns_Friedel_coverage 0.000
_reflns_number_gt 4115
_reflns_number_total 5546
_reflns_threshold_expression 'I > 2\s(I)'
_cod_data_source_file ic401912k_si_002_4.cif
_cod_data_source_block 3
_cod_database_code 4336355
_shelx_space_group_comment
;
The symmetry employed for this shelxl refinement is uniquely defined
by the following loop, which should always be used as a source of
symmetry information in preference to the above space-group names.
They are only intended as comments.
;

loop_
_space_group_symop_operation_xyz
'x, y, z'
'-x+1/2, y, -z+1/2'
'-x, -y, -z'
'x-1/2, -y, z-1/2'

loop_
_atom_site_label
_atom_site_type_symbol
_atom_site_fract_x
_atom_site_fract_y
_atom_site_fract_z
_atom_site_U_iso_or_equiv
_atom_site_adp_type
_atom_site_occupancy
_atom_site_site_symmetry_order
_atom_site_calc_flag
_atom_site_refinement_flags_posn
_atom_site_refinement_flags_adp
_atom_site_refinement_flags_occupancy
_atom_site_disorder_assembly
_atom_site_disorder_group
Co1 Co 0.2500 0.33998(12) 0.7500 0.0526(3) Uani 1 2 d S TU P . .
Co2 Co 0.41572(12) 0.41274(8) 0.65300(7) 0.0526(3) Uani 1 1 d . U . . .
Co3 Co 0.34548(12) 0.59789(8) 0.72515(7) 0.0526(3) Uani 1 1 d . U . . .
Co4 Co 0.18944(12) 0.74455(9) 0.63638(7) 0.0546(5) Uani 1 1 d . . . . .
O1 O 0.3376(5) 0.7550(4) 0.7051(3) 0.0499(19) Uani 1 1 d . . . . .
O2 O 0.3780(6) 0.8341(4) 0.8031(3) 0.058(2) Uani 1 1 d . . . . .
O4 O 0.3264(15) 1.2143(8) 0.7222(12) 0.0526(3) Uani 0.63(4) 1 d . U P A 1
O3 O 0.4577(6) 1.2694(4) 0.6861(4) 0.061(2) Uani 1 1 d . . . . .
C1 C 0.5806(6) 0.8649(4) 0.5526(4) 0.097(6) Uani 1 1 d G . . . .
H1 H 0.5371 0.8117 0.5592 0.117 Uiso 1 1 calc R U . . .
C2 C 0.6462(7) 0.8495(5) 0.5112(4) 0.103(6) Uani 1 1 d G . . . .
H2 H 0.6475 0.7858 0.4895 0.123 Uiso 1 1 calc R U . . .
C3 C 0.7098(6) 0.9274(6) 0.5014(4) 0.068(3) Uani 1 1 d G . . . .
H3 H 0.7547 0.9169 0.4731 0.081 Uiso 1 1 calc R U . . .
C4 C 0.7080(6) 1.0206(5) 0.5331(4) 0.088(5) Uani 1 1 d G . . . .
H4 H 0.7515 1.0739 0.5265 0.106 Uiso 1 1 calc R U . . .
C5 C 0.6424(6) 1.0360(4) 0.5746(4) 0.074(4) Uani 1 1 d G . . . .
H5 H 0.6411 1.0997 0.5962 0.089 Uiso 1 1 calc R U . . .
C6 C 0.5787(5) 0.9582(4) 0.5843(4) 0.046(3) Uani 1 1 d G . . . .
C7 C 0.4328(6) 1.0936(5) 0.6937(4) 0.028(2) Uani 1 1 d . . . . .
C8 C 0.4902(7) 1.0733(6) 0.6481(4) 0.036(2) Uani 1 1 d . . . . .
H8 H 0.5157 1.1287 0.6273 0.043 Uiso 1 1 calc R U . . .
C9 C 0.5116(7) 0.9753(6) 0.6318(4) 0.038(2) Uani 1 1 d . . . . .
C10 C 0.4704(7) 0.8956(6) 0.6616(4) 0.041(2) Uani 1 1 d . . . . .
H10 H 0.4802 0.8272 0.6493 0.049 Uiso 1 1 calc R U . . .
C11 C 0.4150(7) 0.9153(6) 0.7090(4) 0.032(2) Uani 1 1 d . . . . .
C12 C 0.3959(5) 1.0142(6) 0.7252(4) 0.0210(17) Uani 1 1 d . . . . .
H12 H 0.3580 1.0276 0.7575 0.025 Uiso 1 1 calc R U . . .
C13 C 0.3735(8) 0.8285(6) 0.7418(5) 0.041(2) Uani 1 1 d . . . . .
C14 C 0.4080(7) 1.2017(6) 0.7057(5) 0.039(2) Uani 1 1 d . . . . .
O8 O 0.2711(7) 0.6910(5) 0.5683(4) 0.067(2) Uani 1 1 d . . . . .
O7 O 0.3738(5) 0.5746(4) 0.6283(3) 0.0526(3) Uani 1 1 d . U . . .
N2 N 0.5106(8) 0.6163(5) 0.4261(5) 0.061(3) Uani 1 1 d . . . . .
C15 C 0.3436(9) 0.6310(7) 0.5786(6) 0.058(3) Uani 1 1 d . . . . .
C16 C 0.4037(10) 0.6303(6) 0.5252(6) 0.059(4) Uani 1 1 d . . . . .
C17 C 0.5060(10) 0.6156(7) 0.5420(6) 0.060(3) Uani 1 1 d . . . . .
H17 H 0.5405 0.6096 0.5875 0.072 Uiso 1 1 calc R U . . .
C18 C 0.5580(9) 0.6097(7) 0.4915(6) 0.060(3) Uani 1 1 d . . . . .
H18 H 0.6285 0.6009 0.5032 0.071 Uiso 1 1 calc R U . . .
C19 C 0.3564(10) 0.6427(7) 0.4585(6) 0.061(3) Uani 1 1 d . . . . .
H19 H 0.2869 0.6574 0.4458 0.073 Uiso 1 1 calc R U . . .
C20 C 0.4123(10) 0.6334(7) 0.4106(6) 0.059(3) Uani 1 1 d . . . . .
H20 H 0.3792 0.6393 0.3648 0.071 Uiso 1 1 calc R U . . .
C21 C 0.0628(15) 0.7175(17) 0.5015(8) 0.141(8) Uani 1 1 d . . . . .
H21 H 0.1237 0.7385 0.4912 0.169 Uiso 1 1 calc R U . . .
C22 C -0.0301(11) 0.6915(9) 0.5761(6) 0.067(4) Uani 1 1 d . . . . .
H22 H -0.0355 0.6904 0.6214 0.081 Uiso 1 1 calc R U . . .
C23 C -0.1139(11) 0.6697(10) 0.5282(7) 0.075(4) Uani 1 1 d . . . . .
H23 H -0.1751 0.6564 0.5406 0.090 Uiso 1 1 calc R U . . .
C24 C -0.1105(9) 0.6670(8) 0.4630(6) 0.060(3) Uani 1 1 d . . . . .
C25 C -0.0158(14) 0.6923(17) 0.4509(8) 0.147(9) Uani 1 1 d . . . . .
H25 H -0.0073 0.6916 0.4063 0.177 Uiso 1 1 calc R U . . .
C26 C -0.1972(9) 0.6448(8) 0.4049(6) 0.056(3) Uani 1 1 d . . . . .
O9 O -0.1793(12) 0.6751(16) 0.3472(8) 0.0526(3) Uani 0.480(12) 1 d . U P B 1
O10 O -0.2805(6) 0.6277(5) 0.4152(4) 0.061(2) Uani 1 1 d . . . . .
O6 O 0.4962(6) 0.6112(5) 0.7598(4) 0.061(2) Uani 1 1 d . . . . .
O5 O 0.5526(6) 0.4778(4) 0.7104(4) 0.064(2) Uani 1 1 d . . . . .
C27 C 0.5626(9) 0.5633(7) 0.7388(5) 0.052(3) Uani 1 1 d . . . . .
C28 C 0.7500 0.5645(10) 0.7500 0.057(4) Uani 1 2 d S T P . .
H28 H 0.7500 0.4921 0.7500 0.068 Uiso 1 2 calc R U P . .
C29 C 0.6627(9) 0.6159(7) 0.7473(5) 0.055(3) Uani 1 1 d . . . . .
C30 C 0.7500 1.1045(16) 0.7500 0.152(16) Uani 1 2 d S T P . .
H30 H 0.7500 1.1768 0.7500 0.182 Uiso 1 2 calc R U P . .
C31 C 0.6638(9) 0.7221(8) 0.7489(6) 0.061(3) Uani 1 1 d . . . . .
H31 H 0.6037 0.7575 0.7493 0.073 Uiso 1 1 calc R U . . .
C32 C 0.7500 0.7779(11) 0.7500 0.062(4) Uani 1 2 d S T P . .
C33 C 0.7500 0.8911(11) 0.7500 0.084(7) Uani 1 2 d S T P . .
C34 C 0.6871(11) 0.9456(9) 0.7828(8) 0.102(6) Uani 1 1 d . . . . .
H34 H 0.6450 0.9092 0.8054 0.122 Uiso 1 1 calc R U . . .
C35 C 0.6854(13) 1.0505(10) 0.7828(10) 0.132(9) Uani 1 1 d . . . . .
H35 H 0.6417 1.0862 0.8044 0.159 Uiso 1 1 calc R U . . .
O11 O 0.3567(5) 0.4409(4) 0.7337(3) 0.0526(3) Uani 1 1 d . U . . .
O12 O 0.1918(5) 0.6091(4) 0.6838(3) 0.0526(3) Uani 1 1 d . U . . .
O1W O 0.2109(7) 0.8879(5) 0.5926(4) 0.070(2) Uani 1 1 d . . . . .
N1 N 0.0568(8) 0.7135(7) 0.5647(4) 0.065(3) Uani 1 1 d . . . . .
O9A O -0.193(9) 0.722(8) 0.348(6) 0.0526(3) Uani 0.063(17) 1 d . . . B 2
O9AA O -0.1747(11) 0.6198(12) 0.3513(7) 0.0526(3) Uani 0.520(12) 1 d . . P B 2
O4A O 0.358(3) 1.2225(14) 0.752(2) 0.0526(3) Uani 0.37(4) 1 d . . P A 2

loop_
_atom_site_aniso_label
_atom_site_aniso_U_11
_atom_site_aniso_U_22
_atom_site_aniso_U_33
_atom_site_aniso_U_23
_atom_site_aniso_U_13
_atom_site_aniso_U_12
Co1 0.1005(7) 0.0125(4) 0.0752(6) 0.000 0.0826(6) 0.000
Co2 0.1005(7) 0.0125(4) 0.0752(6) 0.000 0.0826(6) 0.000
Co3 0.1005(7) 0.0125(4) 0.0752(6) 0.000 0.0826(6) 0.000
Co4 0.1094(12) 0.0184(6) 0.0634(9) -0.0081(6) 0.0762(9) -0.0080(7)
O1 0.090(5) 0.018(3) 0.066(4) -0.011(3) 0.066(4) -0.015(3)
O2 0.116(6) 0.019(3) 0.065(4) 0.009(3) 0.076(5) 0.007(3)
O4 0.1005(7) 0.0125(4) 0.0752(6) 0.000 0.0826(6) 0.000
O3 0.103(6) 0.019(3) 0.094(5) -0.009(3) 0.090(5) -0.012(3)
C1 0.147(13) 0.037(6) 0.155(13) -0.030(7) 0.131(12) -0.026(7)
C2 0.140(13) 0.050(7) 0.164(14) -0.033(8) 0.129(12) -0.015(8)
C3 0.076(8) 0.079(8) 0.068(7) -0.001(6) 0.055(7) -0.003(7)
C4 0.123(12) 0.073(9) 0.101(10) 0.004(8) 0.094(10) 0.009(8)
C5 0.092(9) 0.059(7) 0.101(9) 0.008(7) 0.080(8) 0.002(7)
C6 0.070(7) 0.029(5) 0.055(6) -0.008(4) 0.049(6) -0.003(5)
C7 0.045(5) 0.013(4) 0.039(5) -0.005(3) 0.035(4) -0.002(4)
C8 0.049(6) 0.027(5) 0.045(5) -0.004(4) 0.036(5) -0.009(4)
C9 0.056(6) 0.023(4) 0.048(5) -0.005(4) 0.040(5) 0.000(4)
C10 0.067(7) 0.022(4) 0.049(5) 0.002(4) 0.044(5) 0.005(4)
C11 0.046(5) 0.021(4) 0.039(5) 0.004(4) 0.032(4) 0.002(4)
C12 0.017(4) 0.023(4) 0.026(4) 0.003(3) 0.010(3) 0.005(3)
C13 0.074(7) 0.018(4) 0.050(6) 0.001(4) 0.052(5) 0.003(4)
C14 0.064(6) 0.020(4) 0.052(6) -0.001(4) 0.048(5) -0.001(4)
O8 0.129(7) 0.027(4) 0.079(5) -0.009(3) 0.093(5) -0.006(4)
O7 0.1005(7) 0.0125(4) 0.0752(6) 0.000 0.0826(6) 0.000
N2 0.118(9) 0.018(4) 0.077(7) -0.012(4) 0.087(7) -0.016(5)
C15 0.103(9) 0.020(5) 0.076(7) -0.023(5) 0.077(7) -0.022(6)
C16 0.117(10) 0.018(5) 0.073(8) -0.017(5) 0.085(8) -0.021(5)
C17 0.109(10) 0.025(5) 0.073(7) -0.016(5) 0.075(8) -0.018(6)
C18 0.102(9) 0.024(5) 0.081(8) -0.019(5) 0.081(8) -0.023(5)
C19 0.099(9) 0.033(5) 0.077(8) -0.006(5) 0.075(7) -0.007(6)
C20 0.097(10) 0.036(6) 0.068(7) -0.006(5) 0.067(7) -0.002(6)
C21 0.153(16) 0.22(2) 0.086(11) -0.056(13) 0.092(12) -0.082(16)
C22 0.100(10) 0.058(7) 0.063(8) 0.008(6) 0.059(8) -0.007(7)
C23 0.095(10) 0.076(9) 0.078(9) 0.009(7) 0.072(9) -0.005(8)
C24 0.093(9) 0.047(6) 0.060(7) -0.004(5) 0.060(7) 0.013(6)
C25 0.144(16) 0.24(2) 0.088(11) -0.099(14) 0.079(12) -0.101(16)
C26 0.076(8) 0.050(6) 0.062(7) 0.001(5) 0.059(7) 0.014(6)
O9 0.1005(7) 0.0125(4) 0.0752(6) 0.000 0.0826(6) 0.000
O10 0.102(6) 0.030(4) 0.079(5) -0.013(3) 0.078(5) -0.022(4)
O6 0.098(6) 0.030(3) 0.083(5) -0.018(3) 0.081(5) -0.009(4)
O5 0.110(6) 0.019(3) 0.096(5) -0.019(3) 0.090(5) -0.016(4)
C27 0.097(9) 0.023(5) 0.057(6) -0.006(4) 0.058(6) -0.011(5)
C28 0.104(13) 0.025(7) 0.064(9) 0.000 0.065(10) 0.000
C29 0.100(9) 0.021(5) 0.060(7) -0.001(4) 0.053(7) 0.006(5)
C30 0.12(2) 0.028(11) 0.23(3) 0.000 -0.12(2) 0.000
C31 0.083(9) 0.029(6) 0.073(8) -0.002(5) 0.022(7) 0.007(6)
C32 0.071(12) 0.027(8) 0.078(11) 0.000 -0.002(9) 0.000
C33 0.071(12) 0.020(8) 0.132(17) 0.000 -0.036(12) 0.000
C34 0.094(11) 0.031(7) 0.150(14) -0.020(8) -0.035(10) 0.021(7)
C35 0.111(14) 0.035(8) 0.20(2) -0.036(10) -0.074(13) 0.013(8)
O11 0.1005(7) 0.0125(4) 0.0752(6) 0.000 0.0826(6) 0.000
O12 0.1005(7) 0.0125(4) 0.0752(6) 0.000 0.0826(6) 0.000
O1W 0.134(7) 0.034(4) 0.066(5) 0.001(3) 0.075(5) -0.007(4)
N1 0.104(8) 0.052(5) 0.062(6) -0.015(5) 0.067(6) -0.012(5)
O9A 0.1005(7) 0.0125(4) 0.0752(6) 0.000 0.0826(6) 0.000
O9AA 0.1005(7) 0.0125(4) 0.0752(6) 0.000 0.0826(6) 0.000
O4A 0.1005(7) 0.0125(4) 0.0752(6) 0.000 0.0826(6) 0.000

loop_
_atom_type_symbol
_atom_type_description
_atom_type_scat_dispersion_real
_atom_type_scat_dispersion_imag
_atom_type_scat_source
C C 0.0033 0.0016 'International Tables Vol C Tables 4.2.6.8 and 6.1.1.4'
H H 0.0000 0.0000 'International Tables Vol C Tables 4.2.6.8 and 6.1.1.4'
N N 0.0061 0.0033 'International Tables Vol C Tables 4.2.6.8 and 6.1.1.4'
O O 0.0106 0.0060 'International Tables Vol C Tables 4.2.6.8 and 6.1.1.4'
Co Co 0.3494 0.9721 'International Tables Vol C Tables 4.2.6.8 and 6.1.1.4'

loop_
_geom_angle_atom_site_label_1
_geom_angle_atom_site_label_2
_geom_angle_atom_site_label_3
_geom_angle
_geom_angle_site_symmetry_1
_geom_angle_site_symmetry_3
O9 Co1 O9 168.8(12) 3_566 4_666
O9 Co1 O11 91.5(6) 3_566 2_556
O9 Co1 O11 95.7(5) 4_666 2_556
O9 Co1 O11 95.7(5) 3_566 .
O9 Co1 O11 91.5(6) 4_666 .
O11 Co1 O11 100.0(3) 2_556 .
O9 Co1 O4 92.0(9) 3_566 2_546
O9 Co1 O4 79.1(9) 4_666 2_546
O11 Co1 O4 92.4(4) 2_556 2_546
O11 Co1 O4 165.2(6) . 2_546
O9 Co1 O4 79.1(9) 3_566 1_545
O9 Co1 O4 92.0(9) 4_666 1_545
O11 Co1 O4 165.2(7) 2_556 1_545
O11 Co1 O4 92.4(4) . 1_545
O4 Co1 O4 76.7(6) 2_546 1_545
O11 Co1 O4A 87.3(6) 2_556 2_546
O11 Co1 O4A 168.2(8) . 2_546
O11 Co1 O4A 168.2(8) 2_556 1_545
O11 Co1 O4A 87.3(6) . 1_545
O4A Co1 O4A 87.2(14) 2_546 1_545
O11 Co1 O9A 106(3) 2_556 3_566
O11 Co1 O9A 102(2) . 3_566
O4A Co1 O9A 67(3) 2_546 3_566
O4A Co1 O9A 81(4) 1_545 3_566
O11 Co1 O9A 102(2) 2_556 4_666
O11 Co1 O9A 106(3) . 4_666
O4A Co1 O9A 81(4) 2_546 4_666
O4A Co1 O9A 67(3) 1_545 4_666
O9A Co1 O9A 135(6) 3_566 4_666
O11 Co1 O9AA 83.5(4) 2_556 4_666
O11 Co1 O9AA 78.4(4) . 4_666
O4A Co1 O9AA 111.9(12) 2_546 4_666
O4A Co1 O9AA 88.8(13) 1_545 4_666
O9A Co1 O9AA 170(3) 3_566 4_666
O9A Co1 O9AA 37(3) 4_666 4_666
O11 Co1 O9AA 78.4(4) 2_556 3_566
O11 Co1 O9AA 83.5(4) . 3_566
O4A Co1 O9AA 88.8(13) 2_546 3_566
O4A Co1 O9AA 111.9(12) 1_545 3_566
O9A Co1 O9AA 37(3) 3_566 3_566
O9A Co1 O9AA 170(3) 4_666 3_566
O9AA Co1 O9AA 151.8(8) 4_666 3_566
O3 Co2 O11 91.8(2) 1_545 .
O3 Co2 O10 97.3(3) 1_545 3_566
O11 Co2 O10 97.5(3) . 3_566
O3 Co2 N2 86.6(3) 1_545 3_666
O11 Co2 N2 175.3(4) . 3_666
O10 Co2 N2 87.1(4) 3_566 3_666
O3 Co2 O5 92.2(3) 1_545 .
O11 Co2 O5 86.8(3) . .
O10 Co2 O5 169.4(3) 3_566 .
N2 Co2 O5 88.9(3) 3_666 .
O3 Co2 O7 173.8(3) 1_545 .
O11 Co2 O7 83.2(2) . .
O10 Co2 O7 87.0(3) 3_566 .
N2 Co2 O7 98.1(3) 3_666 .
O5 Co2 O7 83.9(3) . .
O6 Co3 O12 97.1(3) . 2_556
O6 Co3 O11 90.3(3) . .
O12 Co3 O11 91.4(2) 2_556 .
O6 Co3 O12 170.4(2) . .
O12 Co3 O12 85.6(3) 2_556 .
O11 Co3 O12 98.8(3) . .
O6 Co3 O1 89.2(3) . .
O12 Co3 O1 95.5(2) 2_556 .
O11 Co3 O1 173.1(2) . .
O12 Co3 O1 81.4(3) . .
O6 Co3 O7 87.1(3) . .
O12 Co3 O7 174.4(3) 2_556 .
O11 Co3 O7 84.8(2) . .
O12 Co3 O7 90.9(3) . .
O1 Co3 O7 88.3(2) . .
O12 Co4 O2 99.7(2) . 2_556
O12 Co4 N1 94.7(3) . .
O2 Co4 N1 95.4(3) 2_556 .
O12 Co4 O8 94.3(2) . .
O2 Co4 O8 165.0(2) 2_556 .
N1 Co4 O8 88.8(3) . .
O12 Co4 O1W 171.3(3) . .
O2 Co4 O1W 82.9(2) 2_556 .
N1 Co4 O1W 93.3(3) . .
O8 Co4 O1W 82.4(2) . .
O12 Co4 O1 80.5(3) . .
O2 Co4 O1 93.2(3) 2_556 .
N1 Co4 O1 170.8(3) . .
O8 Co4 O1 83.7(3) . .
O1W Co4 O1 91.1(3) . .
C13 O1 Co3 129.9(6) . .
C13 O1 Co4 127.8(6) . .
Co3 O1 Co4 93.6(2) . .
C13 O2 Co4 130.1(6) . 2_556
C14 O4 Co1 135.2(10) . 1_565
C14 O3 Co2 129.3(6) . 1_565
C2 C1 C6 120.0 . .
C1 C2 C3 120.0 . .
C4 C3 C2 120.0 . .
C3 C4 C5 120.0 . .
C6 C5 C4 120.0 . .
C5 C6 C1 120.0 . .
C5 C6 C9 118.9(5) . .
C1 C6 C9 121.1(5) . .
C12 C7 C8 120.0(7) . .
C12 C7 C14 121.2(6) . .
C8 C7 C14 118.8(7) . .
C9 C8 C7 122.0(7) . .
C8 C9 C10 117.6(7) . .
C8 C9 C6 119.6(7) . .
C10 C9 C6 122.8(7) . .
C11 C10 C9 120.6(8) . .
C12 C11 C10 120.6(7) . .
C12 C11 C13 119.6(7) . .
C10 C11 C13 119.9(7) . .
C11 C12 C7 119.1(7) . .
O2 C13 O1 125.0(7) . .
O2 C13 C11 118.2(8) . .
O1 C13 C11 116.8(7) . .
O3 C14 O4 125.8(9) . .
O3 C14 O4A 120.1(12) . .
O3 C14 C7 117.6(7) . .
O4 C14 C7 115.0(8) . .
O4A C14 C7 119.3(9) . .
C15 O8 Co4 128.7(7) . .
C15 O7 Co3 125.3(5) . .
C15 O7 Co2 140.2(6) . .
Co3 O7 Co2 91.0(2) . .
C20 N2 C18 118.5(8) . .
C20 N2 Co2 118.6(8) . 3_666
C18 N2 Co2 122.6(8) . 3_666
O8 C15 O7 127.7(8) . .
O8 C15 C16 115.3(10) . .
O7 C15 C16 116.9(10) . .
C17 C16 C19 118.8(9) . .
C17 C16 C15 120.9(11) . .
C19 C16 C15 120.3(12) . .
C16 C17 C18 119.3(12) . .
N2 C18 C17 121.6(12) . .
C16 C19 C20 118.8(12) . .
N2 C20 C19 122.8(12) . .
N1 C21 C25 121.7(14) . .
N1 C22 C23 125.1(11) . .
C24 C23 C22 120.4(11) . .
C23 C24 C25 114.2(13) . .
C23 C24 C26 126.1(11) . .
C25 C24 C26 119.7(10) . .
C21 C25 C24 121.5(13) . .
O10 C26 O9AA 122.0(13) . .
O10 C26 O9 125.4(13) . .
O10 C26 C24 119.7(9) . .
O9AA C26 C24 115.8(11) . .
O9 C26 C24 112.0(11) . .
O10 C26 O9A 116(5) . .
O9AA C26 O9A 57(4) . .
C24 C26 O9A 108(5) . .
C26 O9 Co1 135.1(12) . 3_566
C26 O10 Co2 129.8(7) . 3_566
C27 O6 Co3 126.5(7) . .
C27 O5 Co2 126.6(8) . .
O5 C27 O6 126.3(10) . .
O5 C27 C29 117.3(8) . .
O6 C27 C29 116.4(8) . .
C29 C28 C29 120.8(13) 2_656 .
C28 C29 C31 119.2(11) . .
C28 C29 C27 123.1(9) . .
C31 C29 C27 117.6(10) . .
C35 C30 C35 120(2) 2_656 .
C32 C31 C29 122.1(11) . .
C31 C32 C31 116.4(14) 2_656 .
C31 C32 C33 121.8(7) 2_656 .
C31 C32 C33 121.8(7) . .
C34 C33 C34 118.9(17) . 2_656
C34 C33 C32 120.5(8) . .
C34 C33 C32 120.5(8) 2_656 .
C35 C34 C33 121.3(19) . .
C34 C35 C30 119(2) . .
Co2 O11 Co1 116.6(3) . .
Co2 O11 Co3 98.5(2) . .
Co1 O11 Co3 127.7(3) . .
Co4 O12 Co3 121.4(3) . 2_556
Co4 O12 Co3 99.2(3) . .
Co3 O12 Co3 93.8(3) 2_556 .
C22 N1 C21 116.9(13) . .
C22 N1 Co4 126.9(8) . .
C21 N1 Co4 116.1(10) . .
O9AA O9A C26 50(4) . .
O9AA O9A Co1 72(5) . 3_566
C26 O9A Co1 113(6) . 3_566
C26 O9AA O9A 73(4) . .
C26 O9AA Co1 128.3(11) . 3_566
O9A O9AA Co1 70(5) . 3_566
C14 O4A Co1 127(2) . 1_565

loop_
_geom_bond_atom_site_label_1
_geom_bond_atom_site_label_2
_geom_bond_distance
_geom_bond_site_symmetry_2
Co1 O9 2.020(17) 3_566
Co1 O9 2.020(17) 4_666
Co1 O11 2.061(6) 2_556
Co1 O11 2.061(6) .
Co1 O4 2.104(10) 2_546
Co1 O4 2.104(10) 1_545
Co1 O4A 2.13(2) 2_546
Co1 O4A 2.13(2) 1_545
Co1 O9A 2.14(12) 3_566
Co1 O9A 2.14(12) 4_666
Co1 O9AA 2.166(15) 4_666
Co1 O9AA 2.166(15) 3_566
Co2 O3 2.039(7) 1_545
Co2 O11 2.040(5) .
Co2 O10 2.122(8) 3_566
Co2 N2 2.139(7) 3_666
Co2 O5 2.154(8) .
Co2 O7 2.229(6) .
Co3 O6 2.037(8) .
Co3 O12 2.055(5) 2_556
Co3 O11 2.072(5) .
Co3 O12 2.092(8) .
Co3 O1 2.101(6) .
Co3 O7 2.136(6) .
Co4 O12 2.025(6) .
Co4 O2 2.079(6) 2_556
Co4 N1 2.103(11) .
Co4 O8 2.106(6) .
Co4 O1W 2.136(6) .
Co4 O1 2.199(8) .
O1 C13 1.255(11) .
O2 C13 1.249(10) .
O2 Co4 2.079(6) 2_556
O4 C14 1.256(14) .
O4 Co1 2.104(10) 1_565
O3 C14 1.243(10) .
O3 Co2 2.039(7) 1_565
C1 C2 1.3900 .
C1 C6 1.3900 .
C2 C3 1.3900 .
C3 C4 1.3900 .
C4 C5 1.3900 .
C5 C6 1.3900 .
C6 C9 1.507(9) .
C7 C12 1.383(10) .
C7 C8 1.384(10) .
C7 C14 1.494(11) .
C8 C9 1.378(11) .
C9 C10 1.397(11) .
C10 C11 1.393(11) .
C11 C12 1.380(11) .
C11 C13 1.502(11) .
C14 O4A 1.33(2) .
O8 C15 1.249(14) .
O7 C15 1.254(13) .
N2 C20 1.333(15) .
N2 C18 1.355(15) .
N2 Co2 2.139(7) 3_666
C15 C16 1.518(12) .
C16 C17 1.382(17) .
C16 C19 1.385(17) .
C17 C18 1.390(12) .
C19 C20 1.388(13) .
C21 N1 1.322(16) .
C21 C25 1.36(2) .
C22 N1 1.301(14) .
C22 C23 1.363(17) .
C23 C24 1.351(15) .
C24 C25 1.420(18) .
C24 C26 1.509(17) .
C26 O10 1.231(12) .
C26 O9AA 1.255(14) .
C26 O9 1.327(16) .
C26 O9A 1.57(10) .
O9 Co1 2.019(17) 3_566
O10 Co2 2.122(8) 3_566
O6 C27 1.263(11) .
O5 C27 1.259(10) .
C27 C29 1.513(15) .
C28 C29 1.366(12) 2_656
C28 C29 1.366(12) .
C29 C31 1.396(13) .
C30 C35 1.42(2) 2_656
C30 C35 1.42(2) .
C31 C32 1.388(13) .
C32 C31 1.388(13) 2_656
C32 C33 1.49(2) .
C33 C34 1.408(16) .
C33 C34 1.408(17) 2_656
C34 C35 1.378(17) .
O12 Co3 2.055(5) 2_556
O9A O9AA 1.37(11) .
O9A Co1 2.14(12) 3_566
O9AA Co1 2.166(15) 3_566
O4A Co1 2.13(2) 1_565
